data_4080990
loop_
_publ_author_name
'Karwasara, Surendar'
'Sharma, Mahendra Kumar'
'Tripathi, Rupali'
'Nagendran, Selvarajan'

_publ_section_title
;
 Synthesis and Reactivity ofN-Aminotroponiminatogermylenepyrrole and Its
 Derivatives
;
_journal_issue 14
_journal_name_full Organometallics
_journal_page_first 3830
_journal_paper_doi 10.1021/om4003158
_journal_volume 32
_journal_year 2013
_chemical_formula_moiety 'C21 H28 Ge N2 S2, 0.5(C4 H8 O)'
_chemical_formula_sum 'C23 H32 Ge N2 O0.5 S2'
_chemical_formula_weight 481.25
_chemical_name_systematic
; 
 ? 
;
_space_group_IT_number 15
_symmetry_cell_setting monoclinic
_symmetry_space_group_name_Hall '-C 2yc'
_symmetry_space_group_name_H-M 'C 1 2/c 1'
_atom_sites_solution_hydrogens geom
_atom_sites_solution_primary direct
_atom_sites_solution_secondary difmap
_audit_creation_method SHELXL-97
_cell_angle_alpha 90.00
_cell_angle_beta 95.485(2)
_cell_angle_gamma 90.00
_cell_formula_units_Z 8
_cell_length_a 14.9010(18)
_cell_length_b 13.4019(16)
_cell_length_c 23.847(3)
_cell_measurement_reflns_used 5444
_cell_measurement_temperature 100(2)
_cell_measurement_theta_max 25.000
_cell_measurement_theta_min 2.27
_cell_volume 4740.5(10)
_computing_cell_refinement 'Bruker SMART'
_computing_data_collection 'Bruker SMART'
_computing_data_reduction 'Bruker SAINT'
_computing_molecular_graphics 'Bruker SHELXTL'
_computing_publication_material 'Bruker SHELXTL'
_computing_structure_refinement 'SHELXL-97 (Sheldrick, 1997)'
_computing_structure_solution 'SHELXS-97 (Sheldrick, 1990)'
_diffrn_ambient_temperature 100(2)
_diffrn_measured_fraction_theta_full 1.000
_diffrn_measured_fraction_theta_max 1.000
_diffrn_measurement_device_type 'CCD area detector'
_diffrn_measurement_method 'phi and omega scans'
_diffrn_radiation_monochromator graphite
_diffrn_radiation_source 'fine-focus sealed tube'
_diffrn_radiation_type MoK\a
_diffrn_radiation_wavelength 0.71073
_diffrn_reflns_av_R_equivalents 0.0253
_diffrn_reflns_av_sigmaI/netI 0.0304
_diffrn_reflns_limit_h_max 17
_diffrn_reflns_limit_h_min -15
_diffrn_reflns_limit_k_max 15
_diffrn_reflns_limit_k_min -15
_diffrn_reflns_limit_l_max 28
_diffrn_reflns_limit_l_min -28
_diffrn_reflns_number 12187
_diffrn_reflns_theta_full 25.00
_diffrn_reflns_theta_max 25.00
_diffrn_reflns_theta_min 1.72
_exptl_absorpt_coefficient_mu 1.482
_exptl_absorpt_correction_T_max 0.539
_exptl_absorpt_correction_T_min 0.465
_exptl_absorpt_correction_type multi-scan
_exptl_absorpt_process_details '(SADABS; Bruker, 2000)'
_exptl_crystal_colour Yellow
_exptl_crystal_density_diffrn 1.349
_exptl_crystal_density_method 'not measured'
_exptl_crystal_description Block
_exptl_crystal_F_000 2016.0
_exptl_crystal_size_max 0.524
_exptl_crystal_size_mid 0.506
_exptl_crystal_size_min 0.417
_refine_diff_density_max 0.453
_refine_diff_density_min -0.258
_refine_diff_density_rms 0.065
_refine_ls_extinction_method none
_refine_ls_goodness_of_fit_ref 1.032
_refine_ls_hydrogen_treatment constr
_refine_ls_matrix_type full
_refine_ls_number_parameters 262
_refine_ls_number_reflns 4175
_refine_ls_number_restraints 0
_refine_ls_restrained_S_all 1.032
_refine_ls_R_factor_all 0.0338
_refine_ls_R_factor_gt 0.0289
_refine_ls_shift/su_max 0.002
_refine_ls_shift/su_mean 0.000
_refine_ls_structure_factor_coef Fsqd
_refine_ls_weighting_details 'calc w=1/[\s^2^(Fo^2^)+(0.0424P)^2^+2.9492P] where P=(Fo^2^+2Fc^2^)/3'
_refine_ls_weighting_scheme calc
_refine_ls_wR_factor_gt 0.0741
_refine_ls_wR_factor_ref 0.0764
_reflns_number_gt 3697
_reflns_number_total 4175
_reflns_threshold_expression >2sigma(I)
_cod_data_source_file om4003158_si_002.cif
_cod_data_source_block 7
_cod_depositor_comments
;

2021-08-28
Z value and formula fixed to values more according to usual
chemical conventions.                 miguel
;
_cod_original_formula_sum 'C46 H64 Ge2 N4 O S4'
_cod_original_formula_weight 962.51
_cod_original_formula_moiety '2(C21 H28 Ge N2 S2), C4 H8 O'
_cod_original_formula_units_Z 4
_cod_original_sg_symbol_H-M 'C 2/c'
_cod_database_code 4080990

loop_
_symmetry_equiv_pos_as_xyz
'x, y, z'
'-x, y, -z+1/2'
'x+1/2, y+1/2, z'
'-x+1/2, y+1/2, -z+1/2'
'-x, -y, -z'
'x, -y, z-1/2'
'-x+1/2, -y+1/2, -z'
'x+1/2, -y+1/2, z-1/2'

loop_
_atom_site_label
_atom_site_type_symbol
_atom_site_fract_x
_atom_site_fract_y
_atom_site_fract_z
_atom_site_U_iso_or_equiv
_atom_site_adp_type
_atom_site_occupancy
_atom_site_symmetry_multiplicity
_atom_site_calc_flag
_atom_site_refinement_flags
Ge1 Ge 0.199819(14) 0.743937(14) 0.141508(9) 0.02264(9) Uani 1 1 d .
S1 S 0.21415(4) 0.89103(4) 0.16744(3) 0.03708(16) Uani 1 1 d .
S2 S 0.31383(4) 0.70101(4) 0.09161(2) 0.02871(14) Uani 1 1 d .
N1 N 0.18369(11) 0.64392(12) 0.19512(6) 0.0232(4) Uani 1 1 d .
N2 N 0.09784(11) 0.68475(12) 0.10127(7) 0.0224(4) Uani 1 1 d .
C1 C 0.12360(13) 0.57297(15) 0.17768(8) 0.0226(4) Uani 1 1 d .
C2 C 0.11835(14) 0.48288(15) 0.20748(9) 0.0271(5) Uani 1 1 d .
H2 H 0.1581 0.4782 0.2399 0.032 Uiso 1 1 calc R
C3 C 0.06398(15) 0.40016(16) 0.19669(9) 0.0319(5) Uani 1 1 d .
H3 H 0.0758 0.3472 0.2215 0.038 Uiso 1 1 calc R
C4 C -0.00485(16) 0.38376(17) 0.15496(10) 0.0374(5) Uani 1 1 d .
H4 H -0.0350 0.3231 0.1558 0.045 Uiso 1 1 calc R
C5 C -0.03348(15) 0.44870(16) 0.11188(10) 0.0361(5) Uani 1 1 d .
H5 H -0.0828 0.4267 0.0883 0.043 Uiso 1 1 calc R
C6 C -0.00038(14) 0.54168(16) 0.09809(9) 0.0296(5) Uani 1 1 d .
H6 H -0.0307 0.5711 0.0664 0.036 Uiso 1 1 calc R
C7 C 0.07112(13) 0.59867(14) 0.12400(8) 0.0229(4) Uani 1 1 d .
C8 C 0.24077(14) 0.63985(16) 0.24878(8) 0.0266(5) Uani 1 1 d .
H8A H 0.2878 0.6897 0.2481 0.032 Uiso 1 1 calc R
H8B H 0.2697 0.5750 0.2520 0.032 Uiso 1 1 calc R
C9 C 0.06702(14) 0.71534(16) 0.04336(8) 0.0247(4) Uani 1 1 d .
H9A H 0.0551 0.6557 0.0208 0.030 Uiso 1 1 calc R
H9B H 0.1157 0.7510 0.0280 0.030 Uiso 1 1 calc R
C10 C 0.19043(17) 0.65731(17) 0.30116(9) 0.0363(5) Uani 1 1 d .
H10 H 0.1507 0.6002 0.3058 0.044 Uiso 1 1 calc R
C11 C -0.01735(14) 0.78125(17) 0.03693(9) 0.0284(5) Uani 1 1 d .
H11 H -0.0659 0.7469 0.0541 0.034 Uiso 1 1 calc R
C12 C 0.1336(2) 0.7514(2) 0.29631(12) 0.0573(8) Uani 1 1 d .
H12A H 0.1062 0.7616 0.3307 0.086 Uiso 1 1 calc R
H12B H 0.0875 0.7446 0.2656 0.086 Uiso 1 1 calc R
H12C H 0.1712 0.8075 0.2896 0.086 Uiso 1 1 calc R
C13 C 0.2605(2) 0.66219(18) 0.35204(9) 0.0459(7) Uani 1 1 d .
H13A H 0.3017 0.7158 0.3472 0.069 Uiso 1 1 calc R
H13B H 0.2930 0.6003 0.3555 0.069 Uiso 1 1 calc R
H13C H 0.2308 0.6735 0.3855 0.069 Uiso 1 1 calc R
C14 C -0.04620(16) 0.7956(2) -0.02583(9) 0.0399(6) Uani 1 1 d .
H14A H -0.0997 0.8358 -0.0304 0.060 Uiso 1 1 calc R
H14B H -0.0582 0.7317 -0.0432 0.060 Uiso 1 1 calc R
H14C H 0.0012 0.8282 -0.0433 0.060 Uiso 1 1 calc R
C15 C -0.00069(17) 0.88184(18) 0.06613(11) 0.0429(6) Uani 1 1 d .
H15A H 0.0471 0.9162 0.0498 0.064 Uiso 1 1 calc R
H15B H 0.0161 0.8714 0.1056 0.064 Uiso 1 1 calc R
H15C H -0.0547 0.9212 0.0613 0.064 Uiso 1 1 calc R
C16 C 0.27897(13) 0.58230(15) 0.06337(9) 0.0248(4) Uani 1 1 d .
C17 C 0.25792(14) 0.57309(17) 0.00554(9) 0.0294(5) Uani 1 1 d .
H17 H 0.2607 0.6287 -0.0175 0.035 Uiso 1 1 calc R
C18 C 0.27393(15) 0.49907(16) 0.09757(9) 0.0327(5) Uani 1 1 d .
H18 H 0.2894 0.5039 0.1362 0.039 Uiso 1 1 calc R
C19 C 0.23295(16) 0.48163(17) -0.01781(11) 0.0364(5) Uani 1 1 d .
H19 H 0.2212 0.4755 -0.0567 0.044 Uiso 1 1 calc R
C20 C 0.24578(17) 0.40889(17) 0.07378(11) 0.0424(6) Uani 1 1 d .
H20 H 0.2405 0.3537 0.0969 0.051 Uiso 1 1 calc R
C21 C 0.22544(16) 0.39951(17) 0.01626(11) 0.0408(6) Uani 1 1 d .
H21 H 0.2069 0.3384 0.0007 0.049 Uiso 1 1 calc R
C22 C 0.0023(3) 0.1048(4) 0.2969(2) 0.117(2) Uani 1 1 d .
H22A H -0.0543 0.1101 0.3137 0.141 Uiso 1 1 calc R
H22B H 0.0505 0.1266 0.3244 0.141 Uiso 1 1 calc R
C23 C 0.0177(2) -0.0004(2) 0.27993(11) 0.0568(7) Uani 1 1 d .
H23A H 0.0813 -0.0171 0.2845 0.068 Uiso 1 1 calc R
H23B H -0.0151 -0.0468 0.3016 0.068 Uiso 1 1 calc R
O1 O 0.0000 0.1622(3) 0.2500 0.168(3) Uani 1 2 d S

loop_
_atom_site_aniso_label
_atom_site_aniso_U_11
_atom_site_aniso_U_22
_atom_site_aniso_U_33
_atom_site_aniso_U_23
_atom_site_aniso_U_13
_atom_site_aniso_U_12
Ge1 0.02697(14) 0.01966(13) 0.02075(13) -0.00004(8) -0.00045(9) -0.00456(8)
S1 0.0512(4) 0.0213(3) 0.0373(3) -0.0044(2) -0.0032(3) -0.0072(2)
S2 0.0266(3) 0.0295(3) 0.0304(3) -0.0003(2) 0.0045(2) -0.0079(2)
N1 0.0268(9) 0.0237(9) 0.0186(8) 0.0016(7) -0.0006(7) -0.0048(7)
N2 0.0235(9) 0.0215(9) 0.0217(8) 0.0006(7) -0.0009(7) -0.0012(7)
C1 0.0232(10) 0.0232(10) 0.0220(10) -0.0021(8) 0.0051(8) -0.0005(8)
C2 0.0304(11) 0.0279(11) 0.0229(10) 0.0009(9) 0.0021(9) -0.0017(9)
C3 0.0381(13) 0.0247(11) 0.0335(12) 0.0047(9) 0.0073(10) -0.0045(10)
C4 0.0414(14) 0.0269(11) 0.0433(14) 0.0019(10) 0.0011(11) -0.0137(10)
C5 0.0329(13) 0.0317(12) 0.0419(13) -0.0021(10) -0.0053(10) -0.0100(10)
C6 0.0293(12) 0.0283(11) 0.0299(11) 0.0011(9) -0.0039(9) -0.0025(9)
C7 0.0224(10) 0.0218(10) 0.0246(10) -0.0015(8) 0.0036(8) 0.0014(8)
C8 0.0319(12) 0.0262(11) 0.0207(10) 0.0001(8) -0.0026(8) -0.0023(9)
C9 0.0262(11) 0.0274(10) 0.0202(10) 0.0008(9) 0.0004(8) -0.0010(9)
C10 0.0544(15) 0.0320(12) 0.0227(11) -0.0024(9) 0.0058(10) -0.0042(11)
C11 0.0248(11) 0.0342(11) 0.0262(11) 0.0034(9) 0.0025(9) 0.0010(9)
C12 0.069(2) 0.072(2) 0.0314(14) -0.0029(12) 0.0101(14) 0.0270(15)
C13 0.084(2) 0.0280(12) 0.0235(12) -0.0023(10) -0.0047(12) 0.0059(13)
C14 0.0330(13) 0.0555(16) 0.0306(12) 0.0087(11) -0.0002(10) 0.0092(12)
C15 0.0390(14) 0.0358(13) 0.0529(15) -0.0047(12) -0.0003(11) 0.0116(11)
C16 0.0202(10) 0.0233(10) 0.0313(11) 0.0025(9) 0.0048(8) -0.0001(8)
C17 0.0300(12) 0.0284(12) 0.0299(12) 0.0034(9) 0.0037(9) 0.0014(9)
C18 0.0355(12) 0.0300(12) 0.0335(12) 0.0059(10) 0.0078(10) 0.0077(10)
C19 0.0346(13) 0.0361(13) 0.0379(13) -0.0064(11) 0.0000(10) 0.0040(10)
C20 0.0485(15) 0.0254(12) 0.0555(16) 0.0120(11) 0.0166(13) 0.0041(11)
C21 0.0379(13) 0.0262(12) 0.0591(16) -0.0107(11) 0.0084(12) -0.0008(10)
C22 0.071(3) 0.137(4) 0.133(4) -0.103(4) -0.047(3) 0.039(3)
C23 0.0605(19) 0.0583(18) 0.0512(16) 0.0100(14) 0.0033(14) -0.0006(15)
O1 0.160(5) 0.036(2) 0.286(8) 0.000 -0.088(6) 0.000

loop_
_atom_type_symbol
_atom_type_description
_atom_type_scat_dispersion_real
_atom_type_scat_dispersion_imag
_atom_type_scat_source
C C 0.0033 0.0016 'International Tables Vol C Tables 4.2.6.8 and 6.1.1.4'
H H 0.0000 0.0000 'International Tables Vol C Tables 4.2.6.8 and 6.1.1.4'
N N 0.0061 0.0033 'International Tables Vol C Tables 4.2.6.8 and 6.1.1.4'
O O 0.0106 0.0060 'International Tables Vol C Tables 4.2.6.8 and 6.1.1.4'
S S 0.1246 0.1234 'International Tables Vol C Tables 4.2.6.8 and 6.1.1.4'
Ge Ge 0.1547 1.8001 'International Tables Vol C Tables 4.2.6.8 and 6.1.1.4'

loop_
_geom_angle_atom_site_label_1
_geom_angle_atom_site_label_2
_geom_angle_atom_site_label_3
_geom_angle
_geom_angle_site_symmetry_1
N1 Ge1 N2 84.12(7) .
N1 Ge1 S1 119.40(5) .
N2 Ge1 S1 127.25(5) .
N1 Ge1 S2 109.28(5) .
N2 Ge1 S2 103.65(5) .
S1 Ge1 S2 109.95(2) .
C16 S2 Ge1 102.77(7) .
C1 N1 C8 123.82(16) .
C1 N1 Ge1 114.69(13) .
C8 N1 Ge1 121.14(13) .
C7 N2 C9 122.48(17) .
C7 N2 Ge1 114.07(13) .
C9 N2 Ge1 121.51(13) .
N1 C1 C2 121.21(18) .
N1 C1 C7 112.66(17) .
C2 C1 C7 126.02(18) .
C3 C2 C1 130.8(2) .
C3 C2 H2 114.6 .
C1 C2 H2 114.6 .
C4 C3 C2 130.2(2) .
C4 C3 H3 114.9 .
C2 C3 H3 114.9 .
C3 C4 C5 126.3(2) .
C3 C4 H4 116.8 .
C5 C4 H4 116.8 .
C4 C5 C6 130.4(2) .
C4 C5 H5 114.8 .
C6 C5 H5 114.8 .
C5 C6 C7 130.8(2) .
C5 C6 H6 114.6 .
C7 C6 H6 114.6 .
N2 C7 C6 121.88(19) .
N2 C7 C1 113.28(17) .
C6 C7 C1 124.84(18) .
N1 C8 C10 114.59(18) .
N1 C8 H8A 108.6 .
C10 C8 H8A 108.6 .
N1 C8 H8B 108.6 .
C10 C8 H8B 108.6 .
H8A C8 H8B 107.6 .
N2 C9 C11 115.72(16) .
N2 C9 H9A 108.4 .
C11 C9 H9A 108.4 .
N2 C9 H9B 108.4 .
C11 C9 H9B 108.4 .
H9A C9 H9B 107.4 .
C12 C10 C13 111.1(2) .
C12 C10 C8 112.15(19) .
C13 C10 C8 107.7(2) .
C12 C10 H10 108.6 .
C13 C10 H10 108.6 .
C8 C10 H10 108.6 .
C15 C11 C14 110.7(2) .
C15 C11 C9 111.55(18) .
C14 C11 C9 108.75(17) .
C15 C11 H11 108.6 .
C14 C11 H11 108.6 .
C9 C11 H11 108.6 .
C10 C12 H12A 109.5 .
C10 C12 H12B 109.5 .
H12A C12 H12B 109.5 .
C10 C12 H12C 109.5 .
H12A C12 H12C 109.5 .
H12B C12 H12C 109.5 .
C10 C13 H13A 109.5 .
C10 C13 H13B 109.5 .
H13A C13 H13B 109.5 .
C10 C13 H13C 109.5 .
H13A C13 H13C 109.5 .
H13B C13 H13C 109.5 .
C11 C14 H14A 109.5 .
C11 C14 H14B 109.5 .
H14A C14 H14B 109.5 .
C11 C14 H14C 109.5 .
H14A C14 H14C 109.5 .
H14B C14 H14C 109.5 .
C11 C15 H15A 109.5 .
C11 C15 H15B 109.5 .
H15A C15 H15B 109.5 .
C11 C15 H15C 109.5 .
H15A C15 H15C 109.5 .
H15B C15 H15C 109.5 .
C18 C16 C17 119.5(2) .
C18 C16 S2 121.64(17) .
C17 C16 S2 118.90(16) .
C19 C17 C16 120.3(2) .
C19 C17 H17 119.8 .
C16 C17 H17 119.8 .
C20 C18 C16 119.5(2) .
C20 C18 H18 120.2 .
C16 C18 H18 120.2 .
C21 C19 C17 120.3(2) .
C21 C19 H19 119.9 .
C17 C19 H19 119.9 .
C21 C20 C18 121.1(2) .
C21 C20 H20 119.5 .
C18 C20 H20 119.5 .
C19 C21 C20 119.3(2) .
C19 C21 H21 120.3 .
C20 C21 H21 120.3 .
O1 C22 C23 107.8(3) .
O1 C22 H22A 110.1 .
C23 C22 H22A 110.1 .
O1 C22 H22B 110.1 .
C23 C22 H22B 110.1 .
H22A C22 H22B 108.5 .
C23 C23 C22 102.3(2) 2
C23 C23 H23A 111.3 2
C22 C23 H23A 111.3 .
C23 C23 H23B 111.3 2
C22 C23 H23B 111.3 .
H23A C23 H23B 109.2 .
C22 O1 C22 110.8(4) 2

loop_
_geom_bond_atom_site_label_1
_geom_bond_atom_site_label_2
_geom_bond_distance
_geom_bond_site_symmetry_2
Ge1 N1 1.8836(16) .
Ge1 N2 1.8921(16) .
Ge1 S1 2.0710(6) .
Ge1 S2 2.2404(6) .
S2 C16 1.785(2) .
N1 C1 1.345(2) .
N1 C8 1.468(2) .
N2 C7 1.351(3) .
N2 C9 1.471(2) .
C1 C2 1.407(3) .
C1 C7 1.476(3) .
C2 C3 1.383(3) .
C2 H2 0.9300 .
C3 C4 1.377(3) .
C3 H3 0.9300 .
C4 C5 1.382(3) .
C4 H4 0.9300 .
C5 C6 1.391(3) .
C5 H5 0.9300 .
C6 C7 1.405(3) .
C6 H6 0.9300 .
C8 C10 1.535(3) .
C8 H8A 0.9700 .
C8 H8B 0.9700 .
C9 C11 1.532(3) .
C9 H9A 0.9700 .
C9 H9B 0.9700 .
C10 C12 1.517(3) .
C10 C13 1.524(3) .
C10 H10 0.9800 .
C11 C15 1.527(3) .
C11 C14 1.529(3) .
C11 H11 0.9800 .
C12 H12A 0.9600 .
C12 H12B 0.9600 .
C12 H12C 0.9600 .
C13 H13A 0.9600 .
C13 H13B 0.9600 .
C13 H13C 0.9600 .
C14 H14A 0.9600 .
C14 H14B 0.9600 .
C14 H14C 0.9600 .
C15 H15A 0.9600 .
C15 H15B 0.9600 .
C15 H15C 0.9600 .
C16 C18 1.388(3) .
C16 C17 1.390(3) .
C17 C19 1.382(3) .
C17 H17 0.9300 .
C18 C20 1.383(3) .
C18 H18 0.9300 .
C19 C21 1.379(3) .
C19 H19 0.9300 .
C20 C21 1.382(4) .
C20 H20 0.9300 .
C21 H21 0.9300 .
C22 O1 1.356(6) .
C22 C23 1.490(5) .
C22 H22A 0.9700 .
C22 H22B 0.9700 .
C23 C23 1.474(5) 2
C23 H23A 0.9700 .
C23 H23B 0.9700 .
O1 C22 1.356(6) 2

loop_
_geom_torsion_atom_site_label_1
_geom_torsion_atom_site_label_2
_geom_torsion_atom_site_label_3
_geom_torsion_atom_site_label_4
_geom_torsion
_geom_torsion_site_symmetry_4
N1 Ge1 S2 C16 56.92(9) .
N2 Ge1 S2 C16 -31.55(9) .
S1 Ge1 S2 C16 -170.22(7) .
N2 Ge1 N1 C1 10.26(14) .
S1 Ge1 N1 C1 140.09(12) .
S2 Ge1 N1 C1 -92.18(14) .
N2 Ge1 N1 C8 -176.32(16) .
S1 Ge1 N1 C8 -46.49(16) .
S2 Ge1 N1 C8 81.25(15) .
N1 Ge1 N2 C7 -7.73(14) .
S1 Ge1 N2 C7 -130.53(12) .
S2 Ge1 N2 C7 100.72(13) .
N1 Ge1 N2 C9 -172.25(15) .
S1 Ge1 N2 C9 64.96(16) .
S2 Ge1 N2 C9 -63.79(15) .
C8 N1 C1 C2 -7.2(3) .
Ge1 N1 C1 C2 165.99(15) .
C8 N1 C1 C7 176.31(17) .
Ge1 N1 C1 C7 -10.5(2) .
N1 C1 C2 C3 -178.4(2) .
C7 C1 C2 C3 -2.5(4) .
C1 C2 C3 C4 -4.0(4) .
C2 C3 C4 C5 2.4(4) .
C3 C4 C5 C6 2.8(4) .
C4 C5 C6 C7 -1.0(4) .
C9 N2 C7 C6 -12.1(3) .
Ge1 N2 C7 C6 -176.49(15) .
C9 N2 C7 C1 168.37(17) .
Ge1 N2 C7 C1 4.0(2) .
C5 C6 C7 N2 174.4(2) .
C5 C6 C7 C1 -6.2(4) .
N1 C1 C7 N2 4.1(2) .
C2 C1 C7 N2 -172.11(19) .
N1 C1 C7 C6 -175.33(19) .
C2 C1 C7 C6 8.4(3) .
C1 N1 C8 C10 -71.9(2) .
Ge1 N1 C8 C10 115.31(17) .
C7 N2 C9 C11 92.2(2) .
Ge1 N2 C9 C11 -104.61(18) .
N1 C8 C10 C12 -51.3(3) .
N1 C8 C10 C13 -173.78(18) .
N2 C9 C11 C15 64.2(2) .
N2 C9 C11 C14 -173.36(18) .
Ge1 S2 C16 C18 -68.23(18) .
Ge1 S2 C16 C17 112.90(15) .
C18 C16 C17 C19 -0.6(3) .
S2 C16 C17 C19 178.33(17) .
C17 C16 C18 C20 -1.7(3) .
S2 C16 C18 C20 179.43(17) .
C16 C17 C19 C21 2.4(3) .
C16 C18 C20 C21 2.2(4) .
C17 C19 C21 C20 -2.0(4) .
C18 C20 C21 C19 -0.3(4) .
O1 C22 C23 C23 -25.1(4) 2
C23 C22 O1 C22 9.80(17) 2
